data_4349011
loop_
_publ_author_name
'Mukherjee, Soumya'
'Lu, Jingjing'
'Velmurugan, Gunasekaran'
'Singh, Shweta'
'Rajaraman, Gopalan'
'Tang, Jinkui'
'Ghosh, Sujit K.'

_publ_section_title
;
 Influence of Tuned Linker Functionality on Modulation of Magnetic
 Properties and Relaxation Dynamics in a Family of Six Isotypic
 Ln<sub>2</sub> (Ln = Dy and Gd) Complexes.
;
_journal_issue 21
_journal_name_full 'Inorganic chemistry'
_journal_page_first 11283
_journal_page_last 11298
_journal_paper_doi 10.1021/acs.inorgchem.6b01863
_journal_volume 55
_journal_year 2016
_chemical_formula_moiety 'C48 H52 Gd2 N2 O14'
_chemical_formula_sum 'C48 H52 Gd2 N2 O14'
_chemical_formula_weight 1195.40
_chemical_name_common Compound1b
_space_group_crystal_system monoclinic
_space_group_IT_number 14
_space_group_name_Hall '-P 2ybc'
_space_group_name_H-M_alt 'P 1 21/c 1'
_atom_sites_solution_hydrogens geom
_audit_creation_method SHELXL-2014/7
_cell_angle_alpha 90
_cell_angle_beta 119.316(7)
_cell_angle_gamma 90
_cell_formula_units_Z 4
_cell_length_a 18.745(6)
_cell_length_b 15.930(5)
_cell_length_c 18.388(6)
_cell_measurement_reflns_used 7596
_cell_measurement_temperature 100(2)
_cell_measurement_theta_max 26.85
_cell_measurement_theta_min 2.49
_cell_volume 4788(3)
_computing_cell_refinement 'Bruker SMART'
_computing_data_collection 'Bruker SMART'
_computing_data_reduction 'Bruker SAINT'
_computing_molecular_graphics 'Bruker SHELXTL'
_computing_publication_material 'Bruker SHELXTL'
_computing_structure_refinement 'SHELXL-2014/6 (Sheldrick, 2014)'
_computing_structure_solution 'SHELXL-2014/6 (Sheldrick, 2014)'
_diffrn_ambient_temperature 100(2)
_diffrn_measured_fraction_theta_full 1.000
_diffrn_measured_fraction_theta_max 0.975
_diffrn_measurement_device_type graphite
_diffrn_radiation_type MoK\a
_diffrn_radiation_wavelength 0.71073
_diffrn_reflns_av_R_equivalents 0.0610
_diffrn_reflns_av_unetI/netI 0.0589
_diffrn_reflns_Laue_measured_fraction_full 1.000
_diffrn_reflns_Laue_measured_fraction_max 0.975
_diffrn_reflns_limit_h_max 25
_diffrn_reflns_limit_h_min -24
_diffrn_reflns_limit_k_max 21
_diffrn_reflns_limit_k_min -21
_diffrn_reflns_limit_l_max 24
_diffrn_reflns_limit_l_min -20
_diffrn_reflns_number 48316
_diffrn_reflns_point_group_measured_fraction_full 1.000
_diffrn_reflns_point_group_measured_fraction_max 0.975
_diffrn_reflns_theta_full 25.242
_diffrn_reflns_theta_max 28.629
_diffrn_reflns_theta_min 1.246
_diffrn_source 'fine-focus sealed tube'
_exptl_absorpt_coefficient_mu 2.814
_exptl_absorpt_correction_T_max 0.7654
_exptl_absorpt_correction_T_min 0.7045
_exptl_absorpt_correction_type multi-scan
_exptl_absorpt_process_details 'multi-scan absorption'
_exptl_crystal_colour 'pale brown'
_exptl_crystal_density_diffrn 1.656
_exptl_crystal_description Rod
_exptl_crystal_F_000 2368
_exptl_crystal_size_max 0.18
_exptl_crystal_size_mid 0.15
_exptl_crystal_size_min 0.12
_refine_diff_density_max 0.755
_refine_diff_density_min -1.062
_refine_diff_density_rms 0.137
_refine_ls_extinction_method none
_refine_ls_goodness_of_fit_ref 1.009
_refine_ls_hydrogen_treatment mixed
_refine_ls_matrix_type full
_refine_ls_number_parameters 609
_refine_ls_number_reflns 11985
_refine_ls_number_restraints 0
_refine_ls_restrained_S_all 1.009
_refine_ls_R_factor_all 0.0576
_refine_ls_R_factor_gt 0.0347
_refine_ls_shift/su_max 0.156
_refine_ls_shift/su_mean 0.001
_refine_ls_structure_factor_coef Fsqd
_refine_ls_weighting_details 'w=1/[\s^2^(Fo^2^)+(0.0227P)^2^+5.3496P] where P=(Fo^2^+2Fc^2^)/3'
_refine_ls_weighting_scheme calc
_refine_ls_wR_factor_gt 0.0652
_refine_ls_wR_factor_ref 0.0739
_reflns_Friedel_coverage 0.000
_reflns_number_gt 9072
_reflns_number_total 11985
_reflns_threshold_expression 'I > 2\s(I)'
_cod_data_source_file ic6b01863_si_003.cif
_cod_data_source_block Compound1b
_cod_original_cell_volume 4787(3)
_cod_original_sg_symbol_H-M 'P 21/c'
_cod_database_code 4349011
_shelx_shelxl_version_number 2014/7
_shelx_space_group_comment
;
The symmetry employed for this shelxl refinement is uniquely defined
by the following loop, which should always be used as a source of
symmetry information in preference to the above space-group names.
They are only intended as comments.
;

loop_
_space_group_symop_operation_xyz
'x, y, z'
'-x, y+1/2, -z+1/2'
'-x, -y, -z'
'x, -y-1/2, z-1/2'

loop_
_atom_site_label
_atom_site_type_symbol
_atom_site_fract_x
_atom_site_fract_y
_atom_site_fract_z
_atom_site_U_iso_or_equiv
_atom_site_adp_type
_atom_site_occupancy
_atom_site_site_symmetry_order
_atom_site_calc_flag
_atom_site_refinement_flags_posn
_atom_site_refinement_flags_adp
C38 C 1.1921(2) 0.3990(2) 0.5751(2) 0.0203(8) Uani 1 1 d . .
C39 C 1.2534(2) 0.3396(2) 0.6120(3) 0.0258(9) Uani 1 1 d . .
H30 H 1.3024 0.3455 0.6111 0.031 Uiso 1 1 calc R U
C19 C 0.4322(2) -0.1339(2) 0.3256(3) 0.0206(8) Uani 1 1 d . .
C18 C 0.3838(3) -0.1655(3) 0.2462(3) 0.0278(9) Uani 1 1 d . .
H12 H 0.4029 -0.2080 0.2256 0.033 Uiso 1 1 calc R U
C17 C 0.3060(3) -0.1322(3) 0.1981(3) 0.0322(10) Uani 1 1 d . .
H11 H 0.2725 -0.1534 0.1449 0.039 Uiso 1 1 calc R U
C14 C 0.2302(2) 0.0690(3) 0.2943(3) 0.0271(9) Uani 1 1 d . .
H15 H 0.2304 0.0926 0.2464 0.041 Uiso 1 1 calc R U
H13 H 0.2235 0.1131 0.3261 0.041 Uiso 1 1 calc R U
H14 H 0.1858 0.0299 0.2764 0.041 Uiso 1 1 calc R U
C36 C 0.7276(2) 0.5141(3) 0.4644(3) 0.0318(10) Uani 1 1 d . .
H48A H 0.7169 0.5591 0.4925 0.048 Uiso 1 1 calc R U
H48B H 0.7306 0.4621 0.4921 0.048 Uiso 1 1 calc R U
H48C H 0.6843 0.5112 0.4076 0.048 Uiso 1 1 calc R U
Gd1 Gd 0.41494(2) 0.08082(2) 0.48253(2) 0.01811(5) Uani 1 1 d . .
Gd2 Gd 0.93526(2) 0.44281(2) 0.54120(2) 0.01856(5) Uani 1 1 d . .
O1 O 0.30632(15) 0.02632(16) 0.34518(16) 0.0221(6) Uani 1 1 d . .
O8 O 0.84123(16) 0.34668(17) 0.52202(18) 0.0271(6) Uani 1 1 d . .
O9 O 0.99411(17) 0.55537(18) 0.63145(19) 0.0291(7) Uani 1 1 d . .
O13 O 0.92032(17) 0.36576(17) 0.42147(18) 0.0295(7) Uani 1 1 d . .
O2 O 0.45012(15) -0.04250(15) 0.43497(16) 0.0192(6) Uani 1 1 d . .
O3 O 0.48414(18) 0.12563(18) 0.40489(19) 0.0309(7) Uani 1 1 d . .
O5 O 0.48916(16) 0.16060(16) 0.61811(17) 0.0248(6) Uani 1 1 d . .
O12 O 1.06316(15) 0.45213(16) 0.54689(17) 0.0203(6) Uani 1 1 d . .
O11 O 1.03337(15) 0.32174(16) 0.61531(18) 0.0246(6) Uani 1 1 d . .
O7 O 0.80440(15) 0.52918(17) 0.46610(17) 0.0231(6) Uani 1 1 d . .
O6 O 0.39629(17) -0.01976(17) 0.55997(18) 0.0287(7) Uani 1 1 d . .
C13 C 0.3406(3) -0.0183(3) 0.5850(3) 0.0275(9) Uani 1 1 d . .
C12 C 0.3367(3) -0.0814(3) 0.6353(3) 0.0389(11) Uani 1 1 d . .
H9 H 0.3726 -0.1266 0.6507 0.047 Uiso 1 1 calc R U
C11 C 0.2797(3) -0.0772(3) 0.6627(3) 0.0472(14) Uani 1 1 d . .
H8 H 0.2777 -0.1198 0.6963 0.057 Uiso 1 1 calc R U
C10 C 0.2257(3) -0.0103(4) 0.6407(3) 0.0488(14) Uani 1 1 d . .
H7 H 0.1878 -0.0078 0.6594 0.059 Uiso 1 1 calc R U
C9 C 0.2288(3) 0.0519(3) 0.5912(3) 0.0372(11) Uani 1 1 d . .
H6 H 0.1930 0.0970 0.5769 0.045 Uiso 1 1 calc R U
C8 C 0.2853(2) 0.0490(3) 0.5613(3) 0.0277(9) Uani 1 1 d . .
N1 N 0.2935(2) 0.1112(2) 0.5089(2) 0.0252(8) Uani 1 1 d . .
C7 C 0.2394(3) 0.1704(3) 0.4761(3) 0.0317(10) Uani 1 1 d . .
H5 H 0.1947 0.1670 0.4850 0.038 Uiso 1 1 calc R U
C6 C 0.2404(2) 0.2399(3) 0.4280(3) 0.0296(10) Uani 1 1 d . .
C5 C 0.1724(3) 0.2951(3) 0.3957(3) 0.0393(12) Uani 1 1 d . .
H4 H 0.1285 0.2834 0.4043 0.047 Uiso 1 1 calc R U
C4 C 0.1703(3) 0.3655(3) 0.3519(3) 0.0457(13) Uani 1 1 d . .
H3 H 0.1248 0.4005 0.3306 0.055 Uiso 1 1 calc R U
C3 C 0.2352(3) 0.3850(3) 0.3390(3) 0.0466(13) Uani 1 1 d . .
H2 H 0.2333 0.4331 0.3094 0.056 Uiso 1 1 calc R U
C2 C 0.3017(3) 0.3340(3) 0.3696(3) 0.0378(11) Uani 1 1 d . .
H1 H 0.3456 0.3489 0.3620 0.045 Uiso 1 1 calc R U
C1 C 0.3062(3) 0.2589(3) 0.4127(3) 0.0288(10) Uani 1 1 d . .
O4 O 0.36991(17) 0.21003(17) 0.43807(19) 0.0312(7) Uani 1 1 d . .
C21 C 0.4597(4) 0.1761(4) 0.3350(4) 0.070(2) Uani 1 1 d . .
H17 H 0.4499 0.1418 0.2881 0.106 Uiso 1 1 calc R U
H16 H 0.5019 0.2162 0.3454 0.106 Uiso 1 1 calc R U
H18 H 0.4103 0.2052 0.3232 0.106 Uiso 1 1 calc R U
C20 C 0.4044(2) -0.0703(2) 0.3573(2) 0.0189(8) Uani 1 1 d . .
C15 C 0.3264(2) -0.0377(2) 0.3068(2) 0.0202(8) Uani 1 1 d . .
C16 C 0.2772(3) -0.0681(2) 0.2277(3) 0.0280(9) Uani 1 1 d . .
H10 H 0.2252 -0.0460 0.1945 0.034 Uiso 1 1 calc R U
C22 C 0.4553(3) 0.2274(3) 0.6437(3) 0.0373(11) Uani 1 1 d . .
H22A H 0.4457 0.2080 0.6876 0.056 Uiso 1 1 calc R U
H22B H 0.4046 0.2453 0.5971 0.056 Uiso 1 1 calc R U
H22C H 0.4930 0.2736 0.6635 0.056 Uiso 1 1 calc R U
C35 C 0.8015(2) 0.3114(2) 0.5566(3) 0.0242(9) Uani 1 1 d . .
C30 C 0.8180(2) 0.3316(2) 0.6380(3) 0.0257(9) Uani 1 1 d . .
C31 C 0.7724(3) 0.2926(3) 0.6709(3) 0.0350(11) Uani 1 1 d . .
H26 H 0.7829 0.3068 0.7243 0.042 Uiso 1 1 calc R U
C32 C 0.7134(3) 0.2346(3) 0.6264(3) 0.0389(12) Uani 1 1 d . .
H27 H 0.6837 0.2096 0.6489 0.047 Uiso 1 1 calc R U
C33 C 0.6986(3) 0.2137(3) 0.5479(3) 0.0359(11) Uani 1 1 d . .
H28 H 0.6592 0.1734 0.5177 0.043 Uiso 1 1 calc R U
C34 C 0.7408(2) 0.2511(3) 0.5127(3) 0.0305(10) Uani 1 1 d . .
H29 H 0.7289 0.2361 0.4590 0.037 Uiso 1 1 calc R U
C29 C 0.8808(2) 0.3892(3) 0.6914(3) 0.0281(9) Uani 1 1 d . .
H25 H 0.8842 0.4001 0.7427 0.034 Uiso 1 1 calc R U
N2 N 0.93287(19) 0.4276(2) 0.6768(2) 0.0239(7) Uani 1 1 d . .
C28 C 0.9943(2) 0.4778(3) 0.7411(3) 0.0251(9) Uani 1 1 d . .
C27 C 1.0262(3) 0.4639(3) 0.8250(3) 0.0413(12) Uani 1 1 d . .
H24 H 1.0076 0.4190 0.8434 0.050 Uiso 1 1 calc R U
C26 C 1.0862(3) 0.5167(3) 0.8823(3) 0.0494(14) Uani 1 1 d . .
H23 H 1.1081 0.5070 0.9392 0.059 Uiso 1 1 calc R U
C25 C 1.1130(3) 0.5829(3) 0.8551(3) 0.0477(14) Uani 1 1 d . .
H22 H 1.1520 0.6190 0.8938 0.057 Uiso 1 1 calc R U
C24 C 1.0835(3) 0.5969(3) 0.7721(3) 0.0370(11) Uani 1 1 d . .
H21 H 1.1031 0.6420 0.7549 0.044 Uiso 1 1 calc R U
C23 C 1.0241(2) 0.5442(3) 0.7129(3) 0.0280(10) Uani 1 1 d . .
C49 C 0.9149(3) 0.2769(3) 0.4087(3) 0.0493(14) Uani 1 1 d . .
H36 H 0.9689 0.2534 0.4341 0.074 Uiso 1 1 calc R U
H37 H 0.8871 0.2652 0.3500 0.074 Uiso 1 1 calc R U
H38 H 0.8850 0.2526 0.4335 0.074 Uiso 1 1 calc R U
C37 C 1.1196(2) 0.3915(2) 0.5781(2) 0.0189(8) Uani 1 1 d . .
C42 C 1.1077(2) 0.3210(2) 0.6160(2) 0.0205(8) Uani 1 1 d . .
C43 C 1.0167(3) 0.2504(3) 0.6533(3) 0.0374(12) Uani 1 1 d . .
H34A H 1.0209 0.1997 0.6275 0.054(17) Uani 1 1 calc R .
H35 H 0.9625 0.2551 0.6458 0.082 Uiso 1 1 calc R U
H33 H 1.0557 0.2490 0.7118 0.082 Uiso 1 1 calc R U
C41 C 1.1676(2) 0.2607(2) 0.6527(3) 0.0262(9) Uani 1 1 d . .
H32 H 1.1597 0.2142 0.6785 0.031 Uiso 1 1 calc R U
C40 C 1.2403(2) 0.2710(3) 0.6504(3) 0.0292(10) Uani 1 1 d . .
H31 H 1.2811 0.2306 0.6752 0.035 Uiso 1 1 calc R U
O15 O 0.4744(2) 0.4264(2) 0.6623(3) 0.0608(11) Uani 1 1 d . .
O14 O 0.5665(2) 0.4746(3) 0.6259(3) 0.0687(12) Uani 1 1 d . .
C45 C 0.5526(4) 0.4005(4) 0.5753(5) 0.074(2) Uani 1 1 d . .
H42 H 0.4947 0.3933 0.5367 0.089 Uiso 1 1 calc R U
H43 H 0.5727 0.3509 0.6102 0.089 Uiso 1 1 calc R U
C46 C 0.5228(4) 0.4802(4) 0.6661(4) 0.0549(15) Uani 1 1 d . .
C44 C 0.5986(5) 0.4146(5) 0.5293(5) 0.105(3) Uani 1 1 d . .
H46 H 0.5799 0.4655 0.4975 0.157 Uiso 1 1 calc R U
H44 H 0.5895 0.3683 0.4924 0.157 Uiso 1 1 calc R U
H45 H 0.6560 0.4192 0.5684 0.157 Uiso 1 1 calc R U
C47 C 0.5394(4) 0.5598(4) 0.7126(4) 0.075(2) Uani 1 1 d . .
H40 H 0.5116 0.5599 0.7448 0.113 Uiso 1 1 calc R U
H41 H 0.5202 0.6059 0.6741 0.113 Uiso 1 1 calc R U
H39 H 0.5972 0.5655 0.7493 0.113 Uiso 1 1 calc R U

loop_
_atom_site_aniso_label
_atom_site_aniso_U_11
_atom_site_aniso_U_22
_atom_site_aniso_U_33
_atom_site_aniso_U_23
_atom_site_aniso_U_13
_atom_site_aniso_U_12
C38 0.0177(19) 0.026(2) 0.016(2) -0.0029(16) 0.0070(17) -0.0028(15)
C39 0.019(2) 0.030(2) 0.029(3) -0.0010(18) 0.0116(19) 0.0034(16)
C19 0.0187(19) 0.0188(19) 0.024(2) -0.0010(16) 0.0106(18) -0.0020(15)
C18 0.033(2) 0.025(2) 0.030(3) -0.0078(18) 0.018(2) -0.0037(17)
C17 0.034(2) 0.034(2) 0.021(2) -0.0078(19) 0.008(2) -0.0058(19)
C14 0.021(2) 0.032(2) 0.021(2) 0.0020(18) 0.0048(18) 0.0062(17)
C36 0.020(2) 0.040(3) 0.041(3) 0.000(2) 0.020(2) -0.0032(18)
Gd1 0.01741(9) 0.02019(9) 0.01612(11) 0.00087(8) 0.00773(8) 0.00318(7)
Gd2 0.01471(9) 0.02193(10) 0.01808(11) 0.00195(8) 0.00728(8) -0.00163(7)
O1 0.0181(14) 0.0257(14) 0.0167(15) 0.0006(11) 0.0040(12) 0.0060(11)
O8 0.0249(15) 0.0333(16) 0.0239(17) 0.0013(13) 0.0127(14) -0.0077(12)
O9 0.0295(16) 0.0343(16) 0.0280(18) -0.0095(13) 0.0175(15) -0.0108(13)
O13 0.0317(16) 0.0295(16) 0.0298(18) -0.0086(13) 0.0169(15) -0.0115(13)
O2 0.0198(13) 0.0220(14) 0.0116(14) -0.0001(11) 0.0043(12) 0.0043(11)
O3 0.0362(17) 0.0333(17) 0.0288(18) 0.0167(13) 0.0203(15) 0.0114(13)
O5 0.0236(14) 0.0253(15) 0.0248(17) -0.0067(12) 0.0113(13) 0.0042(11)
O12 0.0142(13) 0.0237(14) 0.0220(16) 0.0047(11) 0.0080(12) 0.0022(10)
O11 0.0195(14) 0.0241(14) 0.0294(17) 0.0069(12) 0.0113(13) 0.0000(11)
O7 0.0170(13) 0.0294(15) 0.0243(17) 0.0017(12) 0.0111(13) -0.0010(11)
O6 0.0319(16) 0.0321(16) 0.0326(19) 0.0066(13) 0.0239(15) 0.0058(13)
C13 0.030(2) 0.033(2) 0.024(2) -0.0055(19) 0.017(2) -0.0053(18)
C12 0.055(3) 0.034(3) 0.040(3) -0.001(2) 0.033(3) -0.005(2)
C11 0.068(4) 0.045(3) 0.049(4) -0.007(2) 0.044(3) -0.020(3)
C10 0.053(3) 0.064(4) 0.050(4) -0.011(3) 0.041(3) -0.011(3)
C9 0.030(2) 0.049(3) 0.038(3) -0.013(2) 0.021(2) -0.006(2)
C8 0.026(2) 0.032(2) 0.027(3) -0.0083(19) 0.015(2) -0.0034(17)
N1 0.0227(17) 0.0266(18) 0.024(2) -0.0086(15) 0.0096(16) -0.0008(14)
C7 0.026(2) 0.038(3) 0.033(3) -0.008(2) 0.016(2) 0.0001(18)
C6 0.026(2) 0.033(2) 0.025(3) -0.0091(19) 0.009(2) 0.0036(18)
C5 0.029(2) 0.046(3) 0.037(3) -0.013(2) 0.012(2) 0.008(2)
C4 0.041(3) 0.038(3) 0.036(3) -0.003(2) 0.001(2) 0.020(2)
C3 0.060(3) 0.032(3) 0.039(3) 0.004(2) 0.017(3) 0.018(2)
C2 0.050(3) 0.033(3) 0.028(3) 0.006(2) 0.018(2) 0.016(2)
C1 0.033(2) 0.028(2) 0.022(2) 0.0008(18) 0.011(2) 0.0122(18)
O4 0.0321(16) 0.0259(15) 0.038(2) 0.0075(13) 0.0187(15) 0.0108(12)
C21 0.087(5) 0.086(5) 0.066(4) 0.049(4) 0.060(4) 0.053(4)
C20 0.0194(19) 0.0211(19) 0.016(2) -0.0010(16) 0.0086(17) -0.0036(15)
C15 0.026(2) 0.0204(19) 0.016(2) 0.0016(16) 0.0115(18) 0.0001(15)
C16 0.028(2) 0.027(2) 0.023(2) 0.0011(18) 0.008(2) 0.0001(17)
C22 0.036(3) 0.034(2) 0.040(3) -0.011(2) 0.017(2) 0.009(2)
C35 0.0182(19) 0.0208(19) 0.033(3) 0.0052(17) 0.0117(19) 0.0003(15)
C30 0.024(2) 0.026(2) 0.029(3) 0.0052(18) 0.014(2) 0.0034(16)
C31 0.041(3) 0.031(2) 0.048(3) 0.012(2) 0.033(3) 0.008(2)
C32 0.036(3) 0.034(3) 0.061(4) 0.016(2) 0.035(3) 0.003(2)
C33 0.033(2) 0.025(2) 0.054(3) 0.004(2) 0.024(3) -0.0068(18)
C34 0.024(2) 0.028(2) 0.037(3) -0.0015(19) 0.014(2) -0.0029(17)
C29 0.032(2) 0.031(2) 0.024(2) 0.0069(18) 0.015(2) 0.0057(18)
N2 0.0209(17) 0.0270(18) 0.021(2) 0.0027(14) 0.0079(15) 0.0015(14)
C28 0.021(2) 0.026(2) 0.019(2) -0.0019(17) 0.0024(18) 0.0061(16)
C27 0.049(3) 0.035(3) 0.028(3) 0.004(2) 0.009(2) 0.001(2)
C26 0.052(3) 0.052(3) 0.025(3) -0.004(2) 0.003(3) 0.009(3)
C25 0.033(3) 0.051(3) 0.039(3) -0.020(3) 0.001(2) 0.001(2)
C24 0.027(2) 0.036(3) 0.043(3) -0.017(2) 0.014(2) -0.0033(19)
C23 0.020(2) 0.034(2) 0.030(3) -0.0069(19) 0.011(2) 0.0012(17)
C49 0.063(4) 0.038(3) 0.056(4) -0.016(3) 0.036(3) -0.015(2)
C37 0.0151(18) 0.0208(18) 0.016(2) -0.0015(16) 0.0041(16) -0.0006(14)
C42 0.0179(19) 0.0223(19) 0.018(2) -0.0018(16) 0.0065(17) 0.0000(15)
C43 0.038(3) 0.026(2) 0.052(4) 0.016(2) 0.025(3) 0.004(2)
H34A 0.06(4) 0.05(4) 0.09(5) -0.01(3) 0.06(4) -0.03(3)
C41 0.027(2) 0.021(2) 0.028(3) -0.0008(17) 0.012(2) 0.0000(16)
C40 0.025(2) 0.029(2) 0.029(3) 0.0020(19) 0.010(2) 0.0104(17)
O15 0.068(3) 0.043(2) 0.088(3) -0.001(2) 0.051(3) -0.0001(19)
O14 0.068(3) 0.077(3) 0.078(3) 0.010(2) 0.049(3) 0.014(2)
C45 0.085(5) 0.068(4) 0.097(6) 0.003(4) 0.066(5) 0.023(4)
C46 0.059(4) 0.048(3) 0.069(4) 0.013(3) 0.041(4) 0.016(3)
C44 0.138(7) 0.115(7) 0.105(7) 0.057(5) 0.093(6) 0.072(6)
C47 0.097(5) 0.051(4) 0.079(5) -0.005(3) 0.044(5) 0.012(3)

loop_
_atom_type_symbol
_atom_type_description
_atom_type_scat_dispersion_real
_atom_type_scat_dispersion_imag
_atom_type_scat_source
C C 0.0033 0.0016 'International Tables Vol C Tables 4.2.6.8 and 6.1.1.4'
H H 0.0000 0.0000 'International Tables Vol C Tables 4.2.6.8 and 6.1.1.4'
N N 0.0061 0.0033 'International Tables Vol C Tables 4.2.6.8 and 6.1.1.4'
O O 0.0106 0.0060 'International Tables Vol C Tables 4.2.6.8 and 6.1.1.4'
Gd Gd -0.1653 3.9035 'International Tables Vol C Tables 4.2.6.8 and 6.1.1.4'

loop_
_geom_angle_atom_site_label_1
_geom_angle_atom_site_label_2
_geom_angle_atom_site_label_3
_geom_angle
_geom_angle_site_symmetry_1
_geom_angle_site_symmetry_3
C39 C38 O7 125.5(3) . 3_766
C39 C38 C37 121.0(4) . .
O7 C38 C37 113.5(3) 3_766 .
C38 C39 C40 118.5(4) . .
C38 C39 H30 120.8 . .
C40 C39 H30 120.8 . .
C18 C19 O5 125.6(3) . 3_656
C18 C19 C20 121.4(4) . .
O5 C19 C20 112.9(3) 3_656 .
C19 C18 C17 118.4(4) . .
C19 C18 H12 120.8 . .
C17 C18 H12 120.8 . .
C16 C17 C18 121.4(4) . .
C16 C17 H11 119.3 . .
C18 C17 H11 119.3 . .
O1 C14 H15 109.5 . .
O1 C14 H13 109.5 . .
H15 C14 H13 109.5 . .
O1 C14 H14 109.5 . .
H15 C14 H14 109.5 . .
H13 C14 H14 109.5 . .
O7 C36 H48A 109.5 . .
O7 C36 H48B 109.5 . .
H48A C36 H48B 109.5 . .
O7 C36 H48C 109.5 . .
H48A C36 H48C 109.5 . .
H48B C36 H48C 109.5 . .
O4 Gd1 O6 137.16(10) . .
O4 Gd1 O2 125.73(10) . 3_656
O6 Gd1 O2 81.80(9) . 3_656
O4 Gd1 O2 139.07(10) . .
O6 Gd1 O2 78.67(9) . .
O2 Gd1 O2 67.02(10) 3_656 .
O4 Gd1 O3 74.39(10) . .
O6 Gd1 O3 148.43(9) . .
O2 Gd1 O3 74.82(9) 3_656 .
O2 Gd1 O3 72.86(9) . .
O4 Gd1 O1 88.58(10) . .
O6 Gd1 O1 95.10(10) . .
O2 Gd1 O1 131.43(9) 3_656 .
O2 Gd1 O1 64.88(8) . .
O3 Gd1 O1 85.09(10) . .
O4 Gd1 O5 79.83(10) . .
O6 Gd1 O5 85.18(10) . .
O2 Gd1 O5 65.59(8) 3_656 .
O2 Gd1 O5 131.54(9) . .
O3 Gd1 O5 103.60(10) . .
O1 Gd1 O5 162.90(8) . .
O4 Gd1 N1 71.72(10) . .
O6 Gd1 N1 66.27(10) . .
O2 Gd1 N1 134.96(10) 3_656 .
O2 Gd1 N1 130.63(9) . .
O3 Gd1 N1 144.60(10) . .
O1 Gd1 N1 84.18(10) . .
O5 Gd1 N1 80.28(9) . .
O4 Gd1 Gd1 143.58(7) . 3_656
O6 Gd1 Gd1 78.24(7) . 3_656
O2 Gd1 Gd1 34.05(6) 3_656 3_656
O2 Gd1 Gd1 32.98(6) . 3_656
O3 Gd1 Gd1 70.49(7) . 3_656
O1 Gd1 Gd1 97.64(6) . 3_656
O5 Gd1 Gd1 99.15(6) . 3_656
N1 Gd1 Gd1 144.46(8) . 3_656
O8 Gd2 O9 134.89(10) . .
O8 Gd2 O12 131.23(10) . 3_766
O9 Gd2 O12 77.28(10) . 3_766
O8 Gd2 O12 139.47(10) . .
O9 Gd2 O12 78.60(9) . .
O12 Gd2 O12 68.13(10) 3_766 .
O8 Gd2 O13 77.09(10) . .
O9 Gd2 O13 147.84(9) . .
O12 Gd2 O13 76.55(10) 3_766 .
O12 Gd2 O13 74.53(9) . .
O8 Gd2 N2 72.29(10) . .
O9 Gd2 N2 66.46(10) . .
O12 Gd2 N2 139.82(10) 3_766 .
O12 Gd2 N2 118.17(10) . .
O13 Gd2 N2 143.21(10) . .
O8 Gd2 O7 78.96(10) . .
O9 Gd2 O7 87.99(10) . .
O12 Gd2 O7 64.77(8) 3_766 .
O12 Gd2 O7 132.78(8) . .
O13 Gd2 O7 97.42(9) . .
N2 Gd2 O7 96.26(9) . .
O8 Gd2 O11 82.67(10) . .
O9 Gd2 O11 103.65(10) . .
O12 Gd2 O11 131.35(8) 3_766 .
O12 Gd2 O11 64.62(8) . .
O13 Gd2 O11 80.45(10) . .
N2 Gd2 O11 75.93(10) . .
O7 Gd2 O11 161.51(8) . .
O8 Gd2 Gd2 148.95(7) . 3_766
O9 Gd2 Gd2 75.39(7) . 3_766
O12 Gd2 Gd2 34.18(6) 3_766 3_766
O12 Gd2 Gd2 33.95(6) . 3_766
O13 Gd2 Gd2 72.46(6) . 3_766
N2 Gd2 Gd2 138.21(7) . 3_766
O7 Gd2 Gd2 98.90(6) . 3_766
O11 Gd2 Gd2 97.94(6) . 3_766
C15 O1 C14 116.4(3) . .
C15 O1 Gd1 118.5(2) . .
C14 O1 Gd1 123.5(2) . .
C35 O8 Gd2 143.7(3) . .
C23 O9 Gd2 119.5(2) . .
C49 O13 Gd2 128.3(3) . .
C20 O2 Gd1 122.7(2) . 3_656
C20 O2 Gd1 121.4(2) . .
Gd1 O2 Gd1 112.98(10) 3_656 .
C21 O3 Gd1 132.5(3) . .
C19 O5 C22 117.6(3) 3_656 .
C19 O5 Gd1 116.9(2) 3_656 .
C22 O5 Gd1 125.5(2) . .
C37 O12 Gd2 122.6(2) . 3_766
C37 O12 Gd2 123.3(2) . .
Gd2 O12 Gd2 111.87(10) 3_766 .
C42 O11 C43 116.2(3) . .
C42 O11 Gd2 118.0(2) . .
C43 O11 Gd2 125.6(2) . .
C38 O7 C36 115.9(3) 3_766 .
C38 O7 Gd2 116.7(2) 3_766 .
C36 O7 Gd2 127.3(2) . .
C13 O6 Gd1 126.1(3) . .
O6 C13 C12 121.5(4) . .
O6 C13 C8 119.3(4) . .
C12 C13 C8 119.1(4) . .
C11 C12 C13 120.5(5) . .
C11 C12 H9 119.8 . .
C13 C12 H9 119.8 . .
C10 C11 C12 120.8(5) . .
C10 C11 H8 119.6 . .
C12 C11 H8 119.6 . .
C9 C10 C11 119.3(4) . .
C9 C10 H7 120.3 . .
C11 C10 H7 120.3 . .
C10 C9 C8 121.4(5) . .
C10 C9 H6 119.3 . .
C8 C9 H6 119.3 . .
C13 C8 C9 118.9(4) . .
C13 C8 N1 115.4(3) . .
C9 C8 N1 125.7(4) . .
C7 N1 C8 119.7(3) . .
C7 N1 Gd1 127.3(3) . .
C8 N1 Gd1 112.8(2) . .
N1 C7 C6 127.6(4) . .
N1 C7 H5 116.2 . .
C6 C7 H5 116.2 . .
C5 C6 C1 118.3(4) . .
C5 C6 C7 117.4(4) . .
C1 C6 C7 124.3(4) . .
C4 C5 C6 121.0(5) . .
C4 C5 H4 119.5 . .
C6 C5 H4 119.5 . .
C5 C4 C3 120.7(4) . .
C5 C4 H3 119.7 . .
C3 C4 H3 119.7 . .
C2 C3 C4 120.0(5) . .
C2 C3 H2 120.0 . .
C4 C3 H2 120.0 . .
C3 C2 C1 122.0(5) . .
C3 C2 H1 119.0 . .
C1 C2 H1 119.0 . .
O4 C1 C2 119.8(4) . .
O4 C1 C6 122.2(4) . .
C2 C1 C6 118.0(4) . .
C1 O4 Gd1 143.1(3) . .
O3 C21 H17 109.5 . .
O3 C21 H16 109.5 . .
H17 C21 H16 109.5 . .
O3 C21 H18 109.5 . .
H17 C21 H18 109.5 . .
H16 C21 H18 109.5 . .
O2 C20 C19 121.0(3) . .
O2 C20 C15 120.4(3) . .
C19 C20 C15 118.6(4) . .
C16 C15 C20 121.1(4) . .
C16 C15 O1 125.9(4) . .
C20 C15 O1 113.0(3) . .
C15 C16 C17 119.2(4) . .
C15 C16 H10 120.4 . .
C17 C16 H10 120.4 . .
O5 C22 H22A 109.5 . .
O5 C22 H22B 109.5 . .
H22A C22 H22B 109.5 . .
O5 C22 H22C 109.5 . .
H22A C22 H22C 109.5 . .
H22B C22 H22C 109.5 . .
O8 C35 C34 120.3(4) . .
O8 C35 C30 122.2(4) . .
C34 C35 C30 117.5(4) . .
C35 C30 C31 119.4(4) . .
C35 C30 C29 123.6(4) . .
C31 C30 C29 117.0(4) . .
C32 C31 C30 121.7(5) . .
C32 C31 H26 119.2 . .
C30 C31 H26 119.2 . .
C31 C32 C33 118.8(4) . .
C31 C32 H27 120.6 . .
C33 C32 H27 120.6 . .
C32 C33 C34 121.5(4) . .
C32 C33 H28 119.2 . .
C34 C33 H28 119.2 . .
C33 C34 C35 121.0(4) . .
C33 C34 H29 119.5 . .
C35 C34 H29 119.5 . .
N2 C29 C30 127.8(4) . .
N2 C29 H25 116.1 . .
C30 C29 H25 116.1 . .
C29 N2 C28 118.8(4) . .
C29 N2 Gd2 129.2(3) . .
C28 N2 Gd2 111.5(2) . .
C27 C28 C23 120.1(4) . .
C27 C28 N2 124.9(4) . .
C23 C28 N2 114.9(4) . .
C28 C27 C26 120.2(5) . .
C28 C27 H24 119.9 . .
C26 C27 H24 119.9 . .
C25 C26 C27 119.8(5) . .
C25 C26 H23 120.1 . .
C27 C26 H23 120.1 . .
C26 C25 C24 121.2(5) . .
C26 C25 H22 119.4 . .
C24 C25 H22 119.4 . .
C25 C24 C23 120.4(5) . .
C25 C24 H21 119.8 . .
C23 C24 H21 119.8 . .
O9 C23 C24 122.4(4) . .
O9 C23 C28 119.4(4) . .
C24 C23 C28 118.3(4) . .
O13 C49 H36 109.5 . .
O13 C49 H37 109.5 . .
H36 C49 H37 109.5 . .
O13 C49 H38 109.5 . .
H36 C49 H38 109.5 . .
H37 C49 H38 109.5 . .
O12 C37 C38 120.3(3) . .
O12 C37 C42 120.6(3) . .
C38 C37 C42 119.1(3) . .
C41 C42 O11 125.8(3) . .
C41 C42 C37 121.0(3) . .
O11 C42 C37 113.1(3) . .
O11 C43 H34A 109.5 . .
O11 C43 H35 109.5 . .
H34A C43 H35 109.5 . .
O11 C43 H33 109.5 . .
H34A C43 H33 109.5 . .
H35 C43 H33 109.5 . .
C42 C41 C40 118.5(4) . .
C42 C41 H32 120.7 . .
C40 C41 H32 120.7 . .
C39 C40 C41 121.9(4) . .
C39 C40 H31 119.1 . .
C41 C40 H31 119.1 . .
C46 O14 C45 116.1(5) . .
O14 C45 C44 105.6(6) . .
O14 C45 H42 110.6 . .
C44 C45 H42 110.6 . .
O14 C45 H43 110.6 . .
C44 C45 H43 110.6 . .
H42 C45 H43 108.7 . .
O15 C46 O14 123.6(6) . .
O15 C46 C47 125.2(6) . .
O14 C46 C47 111.2(5) . .
C45 C44 H46 109.5 . .
C45 C44 H44 109.5 . .
H46 C44 H44 109.5 . .
C45 C44 H45 109.5 . .
H46 C44 H45 109.5 . .
H44 C44 H45 109.5 . .
C46 C47 H40 109.5 . .
C46 C47 H41 109.5 . .
H40 C47 H41 109.5 . .
C46 C47 H39 109.5 . .
H40 C47 H39 109.5 . .
H41 C47 H39 109.5 . .

loop_
_geom_bond_atom_site_label_1
_geom_bond_atom_site_label_2
_geom_bond_distance
_geom_bond_site_symmetry_2
C38 C39 1.384(5) .
C38 O7 1.391(5) 3_766
C38 C37 1.392(5) .
C39 C40 1.387(6) .
C39 H30 0.9300 .
C19 C18 1.382(6) .
C19 O5 1.390(5) 3_656
C19 C20 1.391(5) .
C18 C17 1.388(6) .
C18 H12 0.9300 .
C17 C16 1.385(6) .
C17 H11 0.9300 .
C14 O1 1.438(4) .
C14 H15 0.9600 .
C14 H13 0.9600 .
C14 H14 0.9600 .
C36 O7 1.445(4) .
C36 H48A 0.9600 .
C36 H48B 0.9600 .
C36 H48C 0.9600 .
Gd1 O4 2.223(3) .
Gd1 O6 2.281(3) .
Gd1 O2 2.305(3) 3_656
Gd1 O2 2.371(2) .
Gd1 O3 2.458(3) .
Gd1 O1 2.498(3) .
Gd1 O5 2.524(3) .
Gd1 N1 2.596(3) .
Gd1 Gd1 3.8995(10) 3_656
Gd2 O8 2.229(3) .
Gd2 O9 2.322(3) .
Gd2 O12 2.339(3) 3_766
Gd2 O12 2.353(2) .
Gd2 O13 2.414(3) .
Gd2 N2 2.528(3) .
Gd2 O7 2.549(3) .
Gd2 O11 2.550(3) .
Gd2 Gd2 3.8869(9) 3_766
O1 C15 1.393(4) .
O8 C35 1.318(4) .
O9 C23 1.329(5) .
O13 C49 1.430(5) .
O2 C20 1.331(4) .
O2 Gd1 2.305(3) 3_656
O3 C21 1.390(5) .
O5 C19 1.390(5) 3_656
O5 C22 1.431(4) .
O12 C37 1.336(4) .
O12 Gd2 2.339(3) 3_766
O11 C42 1.388(4) .
O11 C43 1.446(5) .
O7 C38 1.391(5) 3_766
O6 C13 1.332(4) .
C13 C12 1.391(6) .
C13 C8 1.405(6) .
C12 C11 1.388(6) .
C12 H9 0.9300 .
C11 C10 1.387(7) .
C11 H8 0.9300 .
C10 C9 1.365(7) .
C10 H7 0.9300 .
C9 C8 1.413(5) .
C9 H6 0.9300 .
C8 N1 1.441(5) .
N1 C7 1.297(5) .
C7 C6 1.424(6) .
C7 H5 0.9300 .
C6 C5 1.418(6) .
C6 C1 1.423(6) .
C5 C4 1.369(7) .
C5 H4 0.9300 .
C4 C3 1.384(7) .
C4 H3 0.9300 .
C3 C2 1.357(6) .
C3 H2 0.9300 .
C2 C1 1.416(6) .
C2 H1 0.9300 .
C1 O4 1.306(5) .
C21 H17 0.9600 .
C21 H16 0.9600 .
C21 H18 0.9600 .
C20 C15 1.392(5) .
C15 C16 1.374(6) .
C16 H10 0.9300 .
C22 H22A 0.9600 .
C22 H22B 0.9600 .
C22 H22C 0.9600 .
C35 C34 1.404(6) .
C35 C30 1.409(6) .
C30 C31 1.411(5) .
C30 C29 1.435(6) .
C31 C32 1.365(6) .
C31 H26 0.9300 .
C32 C33 1.370(7) .
C32 H27 0.9300 .
C33 C34 1.379(6) .
C33 H28 0.9300 .
C34 H29 0.9300 .
C29 N2 1.286(5) .
C29 H25 0.9300 .
N2 C28 1.425(5) .
C28 C27 1.371(6) .
C28 C23 1.408(6) .
C27 C26 1.386(7) .
C27 H24 0.9300 .
C26 C25 1.363(7) .
C26 H23 0.9300 .
C25 C24 1.363(7) .
C25 H22 0.9300 .
C24 C23 1.394(6) .
C24 H21 0.9300 .
C49 H36 0.9600 .
C49 H37 0.9600 .
C49 H38 0.9600 .
C37 C42 1.397(5) .
C42 C41 1.377(5) .
C43 H34A 0.9600 .
C43 H35 0.9600 .
C43 H33 0.9600 .
C41 C40 1.393(5) .
C41 H32 0.9300 .
C40 H31 0.9300 .
O15 C46 1.224(6) .
O14 C46 1.350(6) .
O14 C45 1.446(7) .
C45 C44 1.491(8) .
C45 H42 0.9700 .
C45 H43 0.9700 .
C46 C47 1.476(8) .
C44 H46 0.9600 .
C44 H44 0.9600 .
C44 H45 0.9600 .
C47 H40 0.9600 .
C47 H41 0.9600 .
C47 H39 0.9600 .
